data_7203395
loop_
_publ_author_name
'Choudhury, Angshuman R.'
'Nagarajan, Kuppuswamy'
'Guru Row, Tayur N.'

_publ_section_title
;
 Solvent mediated centric/non-centric polymorph pairs of an indole
 derivative: Subtle variation of C--H&#x22EF;O hydrogen bonds and
 C--H&#x22EF;\p interactions
;
_journal_issue 6
_journal_name_full CrystEngComm
_journal_page_first 482
_journal_paper_doi 10.1039/b604118c
_journal_volume 8
_journal_year 2006
_chemical_formula_sum 'C22 H20 F N O'
_chemical_formula_weight 333.39
_chemical_name_common
;1-(4-fluorophenyl)-6, 6-dimethyl-2-phenyl-1, 5, 6, 7-
tetrahydro-4H-indol-4-one
;
_chemical_name_systematic
;
1-(4-fluorophenyl)-6, 6-dimethyl-2-phenyl-1, 5, 6, 7-tetrahydro-4H-indol-4-one
;
_space_group_IT_number 14
_symmetry_space_group_name_Hall '-P 2yn'
_symmetry_space_group_name_H-M 'P 1 21/n 1'
_atom_sites_solution_hydrogens geom
_atom_sites_solution_primary direct
_atom_sites_solution_secondary difmap
_audit_creation_date 2003-09-18T11:49:57-00:00
_audit_creation_method 'WinGX routine CIF_UPDATE'
_cell_angle_alpha 90
_cell_angle_beta 94.651(10)
_cell_angle_gamma 90
_cell_formula_units_Z 4
_cell_length_a 12.874(8)
_cell_length_b 6.713(4)
_cell_length_c 20.311(13)
_cell_measurement_temperature 90.0(2)
_cell_volume 1749.6(19)
_computing_cell_refinement 'Bruker SMART'
_computing_data_collection 'Bruker SMART'
_computing_data_reduction 'Bruker SAINT'
_computing_molecular_graphics 'Ortep-3 for Windows (Farrugia, 1997) and CAMERON (Farrugia, 1999)'
_computing_publication_material 'WinGx (Farrugia, 1999) and PLATON (Spek, 1990)'
_computing_structure_refinement 'SHELXL-97 (Sheldrick, 1997)'
_computing_structure_solution 'SIR92 (Altomare, 1999)'
_diffrn_ambient_temperature 90.0(2)
_diffrn_measured_fraction_theta_full 0.999
_diffrn_measured_fraction_theta_max 0.999
_diffrn_radiation_monochromator graphite
_diffrn_radiation_type MoK\a
_diffrn_radiation_wavelength 0.71073
_diffrn_reflns_av_R_equivalents 0.0349
_diffrn_reflns_av_unetI/netI 0.0308
_diffrn_reflns_limit_h_max 15
_diffrn_reflns_limit_h_min -15
_diffrn_reflns_limit_k_max 8
_diffrn_reflns_limit_k_min -8
_diffrn_reflns_limit_l_max 24
_diffrn_reflns_limit_l_min -24
_diffrn_reflns_number 12157
_diffrn_reflns_theta_full 25.34
_diffrn_reflns_theta_max 25.34
_diffrn_reflns_theta_min 1.81
_exptl_absorpt_coefficient_mu 0.084
_exptl_absorpt_correction_T_max 0.9833
_exptl_absorpt_correction_T_min 0.9751
_exptl_absorpt_correction_type multi-scan
_exptl_crystal_colour Colourless
_exptl_crystal_density_diffrn 1.266
_exptl_crystal_density_method 'not measured'
_exptl_crystal_description 'Rectangular Block'
_exptl_crystal_F_000 704
_exptl_crystal_size_max 0.30
_exptl_crystal_size_mid 0.20
_exptl_crystal_size_min 0.20
_refine_diff_density_max 0.26
_refine_diff_density_min -0.223
_refine_diff_density_rms 0.043
_refine_ls_extinction_method none
_refine_ls_goodness_of_fit_ref 1.033
_refine_ls_hydrogen_treatment mixed
_refine_ls_matrix_type full
_refine_ls_number_parameters 306
_refine_ls_number_reflns 3196
_refine_ls_number_restraints 0
_refine_ls_restrained_S_all 1.033
_refine_ls_R_factor_all 0.0457
_refine_ls_R_factor_gt 0.0391
_refine_ls_shift/su_max 0
_refine_ls_shift/su_mean 0
_refine_ls_structure_factor_coef Fsqd
_refine_ls_weighting_details 'calc w=1/[\s^2^(Fo^2^)+(0.1000P)^2^+0.0000P] where P=(Fo^2^+2Fc^2^)/3'
_refine_ls_weighting_scheme calc
_refine_ls_wR_factor_gt 0.1214
_refine_ls_wR_factor_ref 0.128
_reflns_number_gt 2762
_reflns_number_total 3196
_reflns_threshold_expression >2sigma(I)
_cod_data_source_file b604118c.txt
_cod_data_source_block 28p1lt_m
_cod_original_cell_volume 1749.5(19)
_cod_database_code 7203395

loop_
_symmetry_equiv_pos_as_xyz
'x, y, z'
'-x+1/2, y+1/2, -z+1/2'
'-x, -y, -z'
'x-1/2, -y-1/2, z-1/2'

loop_
_atom_site_label
_atom_site_type_symbol
_atom_site_fract_x
_atom_site_fract_y
_atom_site_fract_z
_atom_site_U_iso_or_equiv
_atom_site_adp_type
_atom_site_occupancy
_atom_site_symmetry_multiplicity
_atom_site_calc_flag
_atom_site_refinement_flags
_atom_site_disorder_assembly
_atom_site_disorder_group
F1 F 0.51595(6) -0.10259(12) 0.08520(4) 0.0299(3) Uani 1 1 d . . .
N1 N 0.20441(8) 0.45782(15) 0.03927(5) 0.0162(3) Uani 1 1 d . . .
O1 O -0.06250(8) 0.87171(16) 0.08734(6) 0.0362(3) Uani 1 1 d . . .
C14 C 0.26021(11) 0.11401(19) 0.05356(7) 0.0201(3) Uani 1 1 d . . .
C20 C 0.28511(10) 0.4207(2) -0.09870(6) 0.0189(3) Uani 1 1 d . . .
C8 C 0.07270(10) 0.65169(19) 0.06328(6) 0.0178(3) Uani 1 1 d . . .
C16 C 0.24571(10) 0.7717(2) -0.10954(6) 0.0196(3) Uani 1 1 d . . .
C19 C 0.32871(11) 0.4254(2) -0.15874(7) 0.0225(3) Uani 1 1 d . . .
C11 C 0.46818(11) 0.2339(2) 0.06820(6) 0.0214(3) Uani 1 1 d . . .
C9 C 0.28642(10) 0.31404(19) 0.04932(6) 0.0156(3) Uani 1 1 d . . .
C1 C 0.18656(10) 0.59466(18) -0.01301(6) 0.0167(3) Uani 1 1 d . . .
C15 C 0.24245(10) 0.59367(18) -0.07299(6) 0.0173(3) Uani 1 1 d . . .
C10 C 0.38975(10) 0.3746(2) 0.05665(6) 0.0192(3) Uani 1 1 d . . .
C7 C 0.13462(9) 0.49324(18) 0.08500(6) 0.0168(3) Uani 1 1 d . . .
C5 C 0.07322(10) 0.5064(2) 0.19786(6) 0.0225(3) Uani 1 1 d . . .
C13 C 0.33803(11) -0.0271(2) 0.06625(7) 0.0229(3) Uani 1 1 d . . .
C3 C -0.00845(10) 0.7250(2) 0.10238(7) 0.0223(3) Uani 1 1 d . . .
C6 C 0.12682(11) 0.3793(2) 0.14732(6) 0.0211(3) Uani 1 1 d . . .
C12 C 0.43968(11) 0.0361(2) 0.07309(6) 0.0214(3) Uani 1 1 d . . .
C2 C 0.10530(10) 0.71484(19) 0.00160(7) 0.0183(3) Uani 1 1 d . . .
C17 C 0.28866(11) 0.7741(2) -0.16978(7) 0.0232(3) Uani 1 1 d . . .
C4 C -0.02483(11) 0.6046(2) 0.16354(7) 0.0236(3) Uani 1 1 d . . .
C18 C 0.33024(11) 0.6015(2) -0.19475(7) 0.0249(3) Uani 1 1 d . . .
C21 C 0.04072(13) 0.3706(3) 0.25303(7) 0.0308(4) Uani 1 1 d . . .
C22 C 0.14814(13) 0.6665(3) 0.22726(8) 0.0342(4) Uani 1 1 d . . .
H11 H 0.5402(13) 0.277(2) 0.0730(7) 0.027(4) Uiso 1 1 d . . .
H19 H 0.3584(13) 0.302(2) -0.1761(8) 0.031(4) Uiso 1 1 d . . .
H2 H 0.0752(11) 0.821(2) -0.0267(7) 0.022(4) Uiso 1 1 d . . .
H6B H 0.1955(13) 0.338(2) 0.1657(7) 0.025(4) Uiso 1 1 d . . .
H20 H 0.2825(11) 0.293(2) -0.0760(7) 0.019(4) Uiso 1 1 d . . .
H16 H 0.2145(13) 0.894(2) -0.0925(8) 0.032(4) Uiso 1 1 d . . .
H6A H 0.0847(11) 0.256(2) 0.1380(7) 0.019(4) Uiso 1 1 d . . .
H21B H -0.0101(14) 0.260(3) 0.2341(8) 0.037(5) Uiso 1 1 d . . .
H14 H 0.1870(12) 0.072(2) 0.0479(7) 0.021(4) Uiso 1 1 d . . .
H18 H 0.3588(12) 0.609(2) -0.2379(8) 0.028(4) Uiso 1 1 d . . .
H4A H -0.0765(12) 0.501(2) 0.1498(7) 0.024(4) Uiso 1 1 d . . .
H22A H 0.1702(14) 0.762(3) 0.1922(9) 0.046(5) Uiso 1 1 d . . .
H17 H 0.2879(12) 0.901(2) -0.1951(8) 0.025(4) Uiso 1 1 d . . .
H21C H 0.1015(14) 0.303(3) 0.2752(8) 0.036(4) Uiso 1 1 d . . .
H10 H 0.4087(12) 0.519(3) 0.0524(8) 0.028(4) Uiso 1 1 d . . .
H22B H 0.1117(15) 0.747(3) 0.2607(9) 0.049(5) Uiso 1 1 d . . .
H4B H -0.0593(13) 0.690(3) 0.1944(8) 0.040(5) Uiso 1 1 d . . .
H22C H 0.2093(17) 0.598(3) 0.2498(10) 0.049(5) Uiso 1 1 d . . .
H13 H 0.3217(13) -0.167(3) 0.0704(8) 0.038(5) Uiso 1 1 d . . .
H21A H 0.0041(14) 0.452(3) 0.2856(9) 0.043(5) Uiso 1 1 d . . .

loop_
_atom_site_aniso_label
_atom_site_aniso_U_11
_atom_site_aniso_U_22
_atom_site_aniso_U_33
_atom_site_aniso_U_23
_atom_site_aniso_U_13
_atom_site_aniso_U_12
F1 0.0342(5) 0.0293(5) 0.0262(5) 0.0002(3) 0.0022(4) 0.0202(4)
N1 0.0169(6) 0.0145(5) 0.0175(6) -0.0002(4) 0.0025(4) 0.0017(4)
O1 0.0342(6) 0.0279(6) 0.0490(7) 0.0102(5) 0.0189(5) 0.0162(5)
C14 0.0228(7) 0.0171(7) 0.0207(7) -0.0021(5) 0.0032(5) 0.0006(5)
C20 0.0200(7) 0.0183(7) 0.0184(7) 0.0006(5) 0.0017(5) 0.0020(5)
C8 0.0167(7) 0.0153(6) 0.0215(7) -0.0026(5) 0.0021(5) -0.0002(5)
C16 0.0179(7) 0.0183(7) 0.0224(7) 0.0027(5) -0.0006(5) 0.0002(5)
C19 0.0233(7) 0.0251(8) 0.0195(7) -0.0019(6) 0.0031(5) 0.0024(6)
C11 0.0178(7) 0.0270(8) 0.0195(7) -0.0029(5) 0.0016(5) 0.0047(5)
C9 0.0185(7) 0.0166(6) 0.0118(6) -0.0007(5) 0.0028(5) 0.0035(5)
C1 0.0179(7) 0.0124(6) 0.0196(7) 0.0001(5) 0.0009(5) -0.0009(5)
C15 0.0142(6) 0.0192(7) 0.0182(7) 0.0008(5) -0.0004(5) -0.0008(5)
C10 0.0217(7) 0.0179(7) 0.0182(7) -0.0011(5) 0.0032(5) 0.0014(5)
C7 0.0161(6) 0.0169(6) 0.0178(6) -0.0028(5) 0.0036(5) 0.0003(5)
C5 0.0204(7) 0.0287(8) 0.0188(7) -0.0040(6) 0.0042(5) 0.0011(6)
C13 0.0331(8) 0.0147(7) 0.0212(7) -0.0008(5) 0.0032(6) 0.0043(6)
C3 0.0181(7) 0.0199(7) 0.0291(7) -0.0019(6) 0.0040(5) 0.0017(5)
C6 0.0212(7) 0.0228(7) 0.0196(7) 0.0015(5) 0.0041(6) 0.0023(6)
C12 0.0270(7) 0.0234(7) 0.0140(7) -0.0004(5) 0.0024(5) 0.0127(6)
C2 0.0169(7) 0.0148(6) 0.0231(7) 0.0012(5) 0.0016(5) 0.0004(5)
C17 0.0227(7) 0.0239(7) 0.0228(7) 0.0073(6) -0.0005(5) -0.0032(6)
C4 0.0200(7) 0.0283(8) 0.0233(7) -0.0044(6) 0.0065(6) 0.0028(6)
C18 0.0242(8) 0.0336(8) 0.0171(7) 0.0015(6) 0.0032(6) -0.0028(6)
C21 0.0268(8) 0.0459(10) 0.0206(8) 0.0027(7) 0.0071(6) 0.0058(7)
C22 0.0289(9) 0.0441(10) 0.0295(8) -0.0135(8) 0.0015(7) -0.0038(8)

loop_
_atom_type_symbol
_atom_type_description
_atom_type_scat_dispersion_real
_atom_type_scat_dispersion_imag
_atom_type_scat_source
C C 0.0033 0.0016 'International Tables Vol C Tables 4.2.6.8 and 6.1.1.4'
H H 0 0 'International Tables Vol C Tables 4.2.6.8 and 6.1.1.4'
N N 0.0061 0.0033 'International Tables Vol C Tables 4.2.6.8 and 6.1.1.4'
O O 0.0106 0.006 'International Tables Vol C Tables 4.2.6.8 and 6.1.1.4'
F F 0.0171 0.0103 'International Tables Vol C Tables 4.2.6.8 and 6.1.1.4'

loop_
_geom_angle_atom_site_label_1
_geom_angle_atom_site_label_2
_geom_angle_atom_site_label_3
_geom_angle
_geom_angle_site_symmetry_1
_geom_angle_site_symmetry_3
_geom_angle_publ_flag
C7 N1 C1 108.86(11) . . ?
C7 N1 C9 122.60(11) . . ?
C1 N1 C9 128.31(11) . . ?
C13 C14 C9 119.73(13) . . ?
C13 C14 H14 119.8(9) . . ?
C9 C14 H14 120.5(9) . . ?
C19 C20 C15 120.55(13) . . ?
C19 C20 H20 118.0(8) . . ?
C15 C20 H20 121.4(8) . . ?
C7 C8 C2 107.95(11) . . ?
C7 C8 C3 120.67(12) . . ?
C2 C8 C3 131.38(12) . . ?
C17 C16 C15 120.47(13) . . ?
C17 C16 H16 120.2(10) . . ?
C15 C16 H16 119.3(10) . . ?
C20 C19 C18 120.46(13) . . ?
C20 C19 H19 119.3(9) . . ?
C18 C19 H19 120.2(9) . . ?
C12 C11 C10 118.15(13) . . ?
C12 C11 H11 122.3(9) . . ?
C10 C11 H11 119.5(9) . . ?
C10 C9 C14 120.83(12) . . ?
C10 C9 N1 120.45(12) . . ?
C14 C9 N1 118.69(12) . . ?
C2 C1 N1 107.52(12) . . ?
C2 C1 C15 128.11(12) . . ?
N1 C1 C15 124.26(11) . . ?
C20 C15 C16 118.44(13) . . ?
C20 C15 C1 123.16(11) . . ?
C16 C15 C1 118.17(12) . . ?
C9 C10 C11 119.75(13) . . ?
C9 C10 H10 120.7(9) . . ?
C11 C10 H10 119.5(9) . . ?
N1 C7 C8 108.18(11) . . ?
N1 C7 C6 125.64(12) . . ?
C8 C7 C6 126.18(12) . . ?
C21 C5 C22 109.49(13) . . ?
C21 C5 C4 108.90(12) . . ?
C22 C5 C4 110.06(13) . . ?
C21 C5 C6 108.81(13) . . ?
C22 C5 C6 110.25(12) . . ?
C4 C5 C6 109.30(11) . . ?
C12 C13 C14 118.44(13) . . ?
C12 C13 H13 120.2(10) . . ?
C14 C13 H13 121.3(10) . . ?
O1 C3 C8 123.66(13) . . ?
O1 C3 C4 121.23(12) . . ?
C8 C3 C4 115.09(12) . . ?
C7 C6 C5 110.31(12) . . ?
C7 C6 H6B 110.6(9) . . ?
C5 C6 H6B 110.2(9) . . ?
C7 C6 H6A 109.7(8) . . ?
C5 C6 H6A 108.7(8) . . ?
H6B C6 H6A 107.2(12) . . ?
F1 C12 C13 118.36(13) . . ?
F1 C12 C11 118.55(13) . . ?
C13 C12 C11 123.09(12) . . ?
C1 C2 C8 107.50(12) . . ?
C1 C2 H2 125.1(9) . . ?
C8 C2 H2 127.3(9) . . ?
C16 C17 C18 120.46(13) . . ?
C16 C17 H17 118.7(9) . . ?
C18 C17 H17 120.9(9) . . ?
C3 C4 C5 115.92(12) . . ?
C3 C4 H4A 106.3(9) . . ?
C5 C4 H4A 109.6(9) . . ?
C3 C4 H4B 108.2(10) . . ?
C5 C4 H4B 111.0(10) . . ?
H4A C4 H4B 105.2(13) . . ?
C17 C18 C19 119.62(14) . . ?
C17 C18 H18 117.7(9) . . ?
C19 C18 H18 122.6(9) . . ?
C5 C21 H21B 110.8(9) . . ?
C5 C21 H21C 110.9(10) . . ?
H21B C21 H21C 107.2(14) . . ?
C5 C21 H21A 109.4(10) . . ?
H21B C21 H21A 108.3(14) . . ?
H21C C21 H21A 110.3(14) . . ?
C5 C22 H22A 111.8(10) . . ?
C5 C22 H22B 109.0(11) . . ?
H22A C22 H22B 107.7(15) . . ?
C5 C22 H22C 107.9(11) . . ?
H22A C22 H22C 111.0(16) . . ?
H22B C22 H22C 109.4(16) . . ?

loop_
_geom_bond_atom_site_label_1
_geom_bond_atom_site_label_2
_geom_bond_distance
_geom_bond_site_symmetry_2
_geom_bond_publ_flag
F1 C12 1.3611(16) . ?
N1 C7 1.3644(17) . ?
N1 C1 1.4087(17) . ?
N1 C9 1.4328(17) . ?
O1 C3 1.2303(17) . ?
C14 C13 1.388(2) . ?
C14 C9 1.389(2) . ?
C14 H14 0.982(15) . ?
C20 C19 1.384(2) . ?
C20 C15 1.4030(19) . ?
C20 H20 0.973(15) . ?
C8 C7 1.3800(19) . ?
C8 C2 1.418(2) . ?
C8 C3 1.4486(19) . ?
C16 C17 1.383(2) . ?
C16 C15 1.4092(19) . ?
C16 H16 0.988(17) . ?
C19 C18 1.391(2) . ?
C19 H19 0.991(17) . ?
C11 C12 1.383(2) . ?
C11 C10 1.3889(19) . ?
C11 H11 0.968(16) . ?
C9 C10 1.388(2) . ?
C1 C2 1.3724(19) . ?
C1 C15 1.4644(19) . ?
C10 H10 1.004(17) . ?
C7 C6 1.4892(19) . ?
C5 C21 1.529(2) . ?
C5 C22 1.533(2) . ?
C5 C4 1.540(2) . ?
C5 C6 1.5400(19) . ?
C13 C12 1.372(2) . ?
C13 H13 0.968(19) . ?
C3 C4 1.511(2) . ?
C6 H6B 0.973(16) . ?
C6 H6A 0.999(15) . ?
C2 H2 0.979(15) . ?
C17 C18 1.389(2) . ?
C17 H17 0.992(16) . ?
C4 H4A 0.986(16) . ?
C4 H4B 0.981(19) . ?
C18 H18 0.979(16) . ?
C21 H21B 1.041(18) . ?
C21 H21C 0.981(18) . ?
C21 H21A 1.003(19) . ?
C22 H22A 1.014(19) . ?
C22 H22B 1.01(2) . ?
C22 H22C 0.99(2) . ?

loop_
_geom_torsion_atom_site_label_1
_geom_torsion_atom_site_label_2
_geom_torsion_atom_site_label_3
_geom_torsion_atom_site_label_4
_geom_torsion
_geom_torsion_site_symmetry_1
_geom_torsion_site_symmetry_2
_geom_torsion_site_symmetry_3
_geom_torsion_site_symmetry_4
_geom_torsion_publ_flag
C15 C20 C19 C18 -0.5(2) . . . . ?
C13 C14 C9 C10 0.95(19) . . . . ?
C13 C14 C9 N1 -177.10(11) . . . . ?
C7 N1 C9 C10 -112.79(14) . . . . ?
C1 N1 C9 C10 60.99(17) . . . . ?
C7 N1 C9 C14 65.27(16) . . . . ?
C1 N1 C9 C14 -120.95(14) . . . . ?
C7 N1 C1 C2 0.33(14) . . . . ?
C9 N1 C1 C2 -174.13(11) . . . . ?
C7 N1 C1 C15 -176.08(11) . . . . ?
C9 N1 C1 C15 9.46(19) . . . . ?
C19 C20 C15 C16 -0.37(19) . . . . ?
C19 C20 C15 C1 174.05(12) . . . . ?
C17 C16 C15 C20 0.95(19) . . . . ?
C17 C16 C15 C1 -173.75(11) . . . . ?
C2 C1 C15 C20 -147.82(14) . . . . ?
N1 C1 C15 C20 27.83(19) . . . . ?
C2 C1 C15 C16 26.62(19) . . . . ?
N1 C1 C15 C16 -157.73(12) . . . . ?
C14 C9 C10 C11 0.19(19) . . . . ?
N1 C9 C10 C11 178.21(11) . . . . ?
C12 C11 C10 C9 -1.06(19) . . . . ?
C1 N1 C7 C8 -0.49(14) . . . . ?
C9 N1 C7 C8 174.35(10) . . . . ?
C1 N1 C7 C6 179.27(12) . . . . ?
C9 N1 C7 C6 -5.88(19) . . . . ?
C2 C8 C7 N1 0.46(14) . . . . ?
C3 C8 C7 N1 -179.34(11) . . . . ?
C2 C8 C7 C6 -179.30(12) . . . . ?
C3 C8 C7 C6 0.9(2) . . . . ?
C9 C14 C13 C12 -1.17(19) . . . . ?
C7 C8 C3 O1 176.14(13) . . . . ?
C2 C8 C3 O1 -3.6(2) . . . . ?
C7 C8 C3 C4 -5.21(18) . . . . ?
C2 C8 C3 C4 175.04(13) . . . . ?
N1 C7 C6 C5 157.34(12) . . . . ?
C8 C7 C6 C5 -22.94(18) . . . . ?
C21 C5 C6 C7 165.25(11) . . . . ?
C22 C5 C6 C7 -74.66(15) . . . . ?
C4 C5 C6 C7 46.44(15) . . . . ?
C14 C13 C12 F1 -179.68(11) . . . . ?
C14 C13 C12 C11 0.3(2) . . . . ?
C10 C11 C12 F1 -179.20(11) . . . . ?
C10 C11 C12 C13 0.84(19) . . . . ?
N1 C1 C2 C8 -0.04(14) . . . . ?
C15 C1 C2 C8 176.19(12) . . . . ?
C7 C8 C2 C1 -0.26(14) . . . . ?
C3 C8 C2 C1 179.52(13) . . . . ?
C15 C16 C17 C18 -0.7(2) . . . . ?
O1 C3 C4 C5 -148.39(14) . . . . ?
C8 C3 C4 C5 32.92(17) . . . . ?
C21 C5 C4 C3 -172.98(12) . . . . ?
C22 C5 C4 C3 66.99(15) . . . . ?
C6 C5 C4 C3 -54.22(16) . . . . ?
C16 C17 C18 C19 -0.1(2) . . . . ?
C20 C19 C18 C17 0.7(2) . . . . ?

loop_
_cod_related_entry_id
_cod_related_entry_database
_cod_related_entry_code
1 ChemSpider 538169
